data_4515101
loop_
_publ_author_name
'Liu, Guo-Cheng'
'Lu, Xue'
'Li, Xiao-Wu'
'Wang, Xiu-Li'
'Xu, Na'
'Li, Yan'
'Lin, Hong-Yan'
'Chen, Yong-Qiang'

_publ_section_title
;
 Metal/Carboxylate-Induced Versatile Structures of Nine 0D \\rightarrow 3D
 Complexes with Different Fluorescent and Electrochemical Behaviors
;
_journal_issue 17
_journal_name_full 'ACS Omega'
_journal_page_first 17366
_journal_paper_doi 10.1021/acsomega.9b02124
_journal_volume 4
_journal_year 2019
_chemical_formula_moiety 'C80 H60 N16 Ni2 O18 S4'
_chemical_formula_sum 'C80 H60 N16 Ni2 O18 S4'
_chemical_formula_weight 1779.06
_space_group_crystal_system monoclinic
_space_group_IT_number 4
_space_group_name_Hall 'P 2yb'
_space_group_name_H-M_alt 'P 1 21 1'
_symmetry_space_group_name_Hall 'P 2yb'
_symmetry_space_group_name_H-M 'P 1 21 1'
_atom_sites_solution_hydrogens mixed
_audit_creation_method SHELXL-2014/7
_cell_angle_alpha 90
_cell_angle_beta 100.695(1)
_cell_angle_gamma 90
_cell_formula_units_Z 2
_cell_length_a 12.5858(6)
_cell_length_b 20.9170(9)
_cell_length_c 14.6932(6)
_cell_measurement_reflns_used 4007
_cell_measurement_temperature 293(2)
_cell_measurement_theta_max 23.2403
_cell_measurement_theta_min 2.4046
_cell_volume 3800.9(3)
_computing_cell_refinement 'SAINT (Bruker, 2007)'
_computing_data_collection 'APEX2 (Bruker, 2007)'
_computing_data_reduction 'SAINT (Bruker, 2007)'
_computing_molecular_graphics SHELXTL
_computing_publication_material SHELXTL
_computing_structure_refinement 'SHELXL-2014/7 (Sheldrick, 2014)'
_computing_structure_solution 'SHELXTL (Sheldrick, 2008)'
_diffrn_ambient_temperature 293(2)
_diffrn_measured_fraction_theta_full 1.000
_diffrn_measured_fraction_theta_max 0.996
_diffrn_measurement_device_type 'Bruker APEXII CCD'
_diffrn_measurement_method '\f and \w scans'
_diffrn_radiation_type MoK\a
_diffrn_radiation_wavelength 0.71073
_diffrn_reflns_av_R_equivalents 0.0362
_diffrn_reflns_av_unetI/netI 0.0812
_diffrn_reflns_Laue_measured_fraction_full 1.000
_diffrn_reflns_Laue_measured_fraction_max 0.996
_diffrn_reflns_limit_h_max 15
_diffrn_reflns_limit_h_min -14
_diffrn_reflns_limit_k_max 25
_diffrn_reflns_limit_k_min -25
_diffrn_reflns_limit_l_max 9
_diffrn_reflns_limit_l_min -17
_diffrn_reflns_number 22919
_diffrn_reflns_point_group_measured_fraction_full 1.000
_diffrn_reflns_point_group_measured_fraction_max 0.996
_diffrn_reflns_theta_full 25.242
_diffrn_reflns_theta_max 25.489
_diffrn_reflns_theta_min 1.410
_exptl_absorpt_coefficient_mu 0.691
_exptl_absorpt_correction_T_max 0.928
_exptl_absorpt_correction_T_min 0.789
_exptl_absorpt_correction_type multi-scan
_exptl_absorpt_process_details '(SADABS; Sheldrick, 1996)'
_exptl_crystal_colour green
_exptl_crystal_density_diffrn 1.554
_exptl_crystal_density_method 'not measured'
_exptl_crystal_description block
_exptl_crystal_F_000 1832
_exptl_crystal_size_max 0.220
_exptl_crystal_size_mid 0.130
_exptl_crystal_size_min 0.110
_refine_diff_density_max 0.330
_refine_diff_density_min -0.263
_refine_diff_density_rms 0.052
_refine_ls_abs_structure_details
;
 Refined as an inversion twin.
;
_refine_ls_abs_structure_Flack 0.021(13)
_refine_ls_extinction_method none
_refine_ls_goodness_of_fit_ref 1.000
_refine_ls_hydrogen_treatment constr
_refine_ls_matrix_type full
_refine_ls_number_parameters 1082
_refine_ls_number_reflns 13957
_refine_ls_number_restraints 3
_refine_ls_restrained_S_all 1.001
_refine_ls_R_factor_all 0.0717
_refine_ls_R_factor_gt 0.0447
_refine_ls_shift/su_max 0.001
_refine_ls_shift/su_mean 0.000
_refine_ls_structure_factor_coef Fsqd
_refine_ls_weighting_details 'w=1/[\s^2^(Fo^2^)+(0.0100P)^2^] where P=(Fo^2^+2Fc^2^)/3'
_refine_ls_weighting_scheme calc
_refine_ls_wR_factor_gt 0.0628
_refine_ls_wR_factor_ref 0.0699
_reflns_Friedel_coverage 0.942
_reflns_Friedel_fraction_full 1.000
_reflns_Friedel_fraction_max 0.996
_reflns_number_gt 10467
_reflns_number_total 13957
_reflns_threshold_expression 'I > 2\s(I)'
_cod_data_source_file ao9b02124_si_001.cif
_cod_data_source_block 1
_cod_database_code 4515101
_shelx_shelxl_version_number 2014/7
_shelx_space_group_comment
;
The symmetry employed for this shelxl refinement is uniquely defined
by the following loop, which should always be used as a source of
symmetry information in preference to the above space-group names.
They are only intended as comments.
;
_shelx_estimated_absorpt_t_min 0.863
_shelx_estimated_absorpt_t_max 0.928

loop_
_space_group_symop_operation_xyz
'x, y, z'
'-x, y+1/2, -z'

loop_
_atom_site_label
_atom_site_type_symbol
_atom_site_fract_x
_atom_site_fract_y
_atom_site_fract_z
_atom_site_U_iso_or_equiv
_atom_site_adp_type
_atom_site_occupancy
_atom_site_site_symmetry_order
_atom_site_calc_flag
_atom_site_refinement_flags_posn
_atom_site_refinement_flags_adp
Ni1 Ni 0.59463(6) 0.39033(3) 0.54253(5) 0.02824(19) Uani 1 1 d . .
Ni2 Ni 0.62576(6) 0.34653(3) 0.36267(5) 0.02834(19) Uani 1 1 d . .
S1 S 0.83788(14) 0.25395(9) 1.13709(11) 0.0467(5) Uani 1 1 d . .
S2 S 1.04329(14) 0.62132(8) 0.97266(12) 0.0499(5) Uani 1 1 d . .
S3 S 0.37416(14) 0.49095(8) -0.22485(11) 0.0435(5) Uani 1 1 d . .
S4 S 0.20745(14) 0.12129(8) -0.10317(11) 0.0484(5) Uani 1 1 d . .
O1 O 0.6359(4) 0.2828(3) 1.0093(3) 0.0617(15) Uani 1 1 d . .
O2 O 0.9879(4) 0.2020(3) 1.2939(3) 0.0644(16) Uani 1 1 d . .
O3 O 0.8177(4) 0.6295(2) 0.8660(3) 0.0520(13) Uani 1 1 d . .
O4 O 1.2441(4) 0.6565(2) 1.0931(4) 0.0732(18) Uani 1 1 d . .
O5 O 0.5768(4) 0.4642(3) -0.0973(3) 0.0582(14) Uani 1 1 d . .
O6 O 0.2278(4) 0.5341(3) -0.3860(3) 0.0620(15) Uani 1 1 d . .
O7 O 0.4268(4) 0.1186(3) 0.0107(3) 0.0700(17) Uani 1 1 d . .
O8 O 0.0091(4) 0.0811(2) -0.2216(3) 0.0548(14) Uani 1 1 d . .
O9 O 0.7793(3) 0.33170(19) 0.4352(2) 0.0316(10) Uani 1 1 d . .
O10 O 0.7580(3) 0.36420(17) 0.5767(2) 0.0276(10) Uani 1 1 d . .
O11 O 0.9385(3) 0.4204(2) 0.7440(3) 0.0360(11) Uani 1 1 d . .
O12 O 0.8965(3) 0.32078(19) 0.7781(3) 0.0370(11) Uani 1 1 d . .
O13 O 0.4615(3) 0.37201(16) 0.3300(2) 0.0264(10) Uani 1 1 d . .
O14 O 0.4422(3) 0.40704(19) 0.4714(3) 0.0346(11) Uani 1 1 d . .
O15 O 0.2796(3) 0.3190(2) 0.1604(3) 0.0361(11) Uani 1 1 d . .
O16 O 0.3197(3) 0.42035(19) 0.1328(3) 0.0380(11) Uani 1 1 d . .
N1 N 0.5527(4) 0.3490(3) 0.6590(3) 0.0338(12) Uani 1 1 d . .
N2 N 0.7104(4) 0.3101(2) 0.8847(3) 0.0360(14) Uani 1 1 d . .
H2 H 0.7712 0.3168 0.8676 0.043 Uiso 1 1 calc R U
N3 N 1.1439(4) 0.2391(2) 1.2582(3) 0.0346(13) Uani 1 1 d . .
H3 H 1.1703 0.2616 1.2187 0.041 Uiso 1 1 calc R U
N4 N 1.3910(4) 0.2299(2) 1.4308(3) 0.0388(14) Uani 1 1 d . .
N5 N 0.6129(4) 0.4757(2) 0.6143(3) 0.0308(13) Uani 1 1 d . .
N6 N 0.8140(4) 0.5282(2) 0.8087(3) 0.0391(15) Uani 1 1 d . .
H6 H 0.8495 0.4929 0.8127 0.047 Uiso 1 1 calc R U
N7 N 1.3042(4) 0.5578(2) 1.1386(3) 0.0441(15) Uani 1 1 d . .
H7 H 1.2878 0.5178 1.1335 0.053 Uiso 1 1 calc R U
N8 N 1.5426(4) 0.5372(3) 1.3177(4) 0.0486(16) Uani 1 1 d . .
N9 N 0.6644(4) 0.3915(2) 0.2480(3) 0.0324(12) Uani 1 1 d . .
N10 N 0.5030(4) 0.4405(2) 0.0292(3) 0.0415(14) Uani 1 1 d . .
H10 H 0.4423 0.4358 0.0472 0.050 Uiso 1 1 calc R U
N11 N 0.0678(4) 0.5058(2) -0.3460(3) 0.0403(14) Uani 1 1 d . .
H11 H 0.0379 0.4903 -0.3027 0.048 Uiso 1 1 calc R U
N12 N -0.1565(4) 0.4994(2) -0.5428(4) 0.0406(14) Uani 1 1 d . .
N13 N 0.6063(4) 0.2622(3) 0.2901(3) 0.0344(13) Uani 1 1 d . .
N14 N 0.4110(4) 0.2105(2) 0.0899(3) 0.0359(13) Uani 1 1 d . .
H14 H 0.3697 0.2430 0.0918 0.043 Uiso 1 1 calc R U
N15 N -0.0747(4) 0.1777(2) -0.2460(3) 0.0417(15) Uani 1 1 d . .
H15 H -0.0715 0.2168 -0.2274 0.050 Uiso 1 1 calc R U
N16 N -0.3085(4) 0.2035(2) -0.4294(3) 0.0443(15) Uani 1 1 d . .
C1 C 0.4516(5) 0.3397(3) 0.6716(4) 0.0409(17) Uani 1 1 d . .
H1 H 0.3949 0.3466 0.6221 0.049 Uiso 1 1 calc R U
C2 C 0.4283(5) 0.3202(3) 0.7548(5) 0.0463(19) Uani 1 1 d . .
H2A H 0.3567 0.3148 0.7613 0.056 Uiso 1 1 calc R U
C3 C 0.5108(5) 0.3085(3) 0.8290(4) 0.0429(18) Uani 1 1 d . .
H3A H 0.4961 0.2950 0.8857 0.051 Uiso 1 1 calc R U
C4 C 0.6162(5) 0.3176(3) 0.8163(4) 0.0332(16) Uani 1 1 d . .
C5 C 0.6331(5) 0.3373(3) 0.7308(4) 0.0335(15) Uani 1 1 d . .
H5 H 0.7040 0.3428 0.7224 0.040 Uiso 1 1 calc R U
C6 C 0.7147(5) 0.2933(3) 0.9751(4) 0.0381(17) Uani 1 1 d . .
C7 C 0.8269(5) 0.2878(3) 1.0305(4) 0.0350(16) Uani 1 1 d . .
C8 C 0.9232(5) 0.3040(3) 1.0102(4) 0.0433(18) Uani 1 1 d . .
H8 H 0.9318 0.3237 0.9553 0.052 Uiso 1 1 calc R U
C9 C 1.0098(5) 0.2875(3) 1.0822(4) 0.0410(18) Uani 1 1 d . .
H9 H 1.0822 0.2943 1.0797 0.049 Uiso 1 1 calc R U
C10 C 0.9749(5) 0.2603(3) 1.1558(4) 0.0369(16) Uani 1 1 d . .
C11 C 1.0357(6) 0.2309(3) 1.2419(4) 0.0398(17) Uani 1 1 d . .
C12 C 1.2179(5) 0.2144(3) 1.3338(4) 0.0323(15) Uani 1 1 d . .
C13 C 1.1987(5) 0.1616(3) 1.3849(4) 0.0418(18) Uani 1 1 d . .
H13 H 1.1353 0.1381 1.3691 0.050 Uiso 1 1 calc R U
C14 C 1.2764(6) 0.1451(4) 1.4599(5) 0.059(2) Uani 1 1 d . .
H14A H 1.2662 0.1099 1.4960 0.070 Uiso 1 1 calc R U
C15 C 1.3696(5) 0.1811(3) 1.4813(4) 0.050(2) Uani 1 1 d . .
H15A H 1.4197 0.1704 1.5340 0.060 Uiso 1 1 calc R U
C16 C 1.3167(5) 0.2455(3) 1.3574(4) 0.0357(16) Uani 1 1 d . .
H16 H 1.3316 0.2789 1.3200 0.043 Uiso 1 1 calc R U
C17 C 0.5377(5) 0.5205(3) 0.6093(4) 0.0341(16) Uani 1 1 d . .
H17 H 0.4758 0.5171 0.5639 0.041 Uiso 1 1 calc R U
C18 C 0.5480(5) 0.5716(3) 0.6686(4) 0.0395(17) Uani 1 1 d . .
H18 H 0.4942 0.6026 0.6620 0.047 Uiso 1 1 calc R U
C19 C 0.6380(5) 0.5774(3) 0.7382(4) 0.0389(17) Uani 1 1 d . .
H19 H 0.6451 0.6113 0.7798 0.047 Uiso 1 1 calc R U
C20 C 0.7171(5) 0.5306(3) 0.7436(4) 0.0291(15) Uani 1 1 d . .
C21 C 0.7016(5) 0.4815(3) 0.6799(4) 0.0319(15) Uani 1 1 d . .
H21 H 0.7557 0.4509 0.6826 0.038 Uiso 1 1 calc R U
C22 C 0.8570(5) 0.5764(3) 0.8662(4) 0.0351(16) Uani 1 1 d . .
C23 C 0.9599(5) 0.5602(3) 0.9294(4) 0.0355(16) Uani 1 1 d . .
C24 C 0.9992(5) 0.5026(3) 0.9632(4) 0.046(2) Uani 1 1 d . .
H24 H 0.9641 0.4639 0.9479 0.056 Uiso 1 1 calc R U
C25 C 1.0994(5) 0.5083(3) 1.0242(4) 0.049(2) Uani 1 1 d . .
H25 H 1.1380 0.4738 1.0534 0.058 Uiso 1 1 calc R U
C26 C 1.1333(5) 0.5698(3) 1.0357(4) 0.0400(17) Uani 1 1 d . .
C27 C 1.2325(5) 0.5988(3) 1.0912(4) 0.0444(19) Uani 1 1 d . .
C28 C 1.4035(5) 0.5732(3) 1.1958(4) 0.0381(17) Uani 1 1 d . .
C29 C 1.4584(5) 0.6286(3) 1.1880(5) 0.065(2) Uani 1 1 d . .
H29 H 1.4307 0.6595 1.1446 0.078 Uiso 1 1 calc R U
C30 C 1.5567(6) 0.6371(4) 1.2470(6) 0.086(3) Uani 1 1 d . .
H30 H 1.5968 0.6741 1.2436 0.103 Uiso 1 1 calc R U
C31 C 1.5941(5) 0.5909(4) 1.3101(5) 0.059(2) Uani 1 1 d . .
H31 H 1.6597 0.5977 1.3500 0.071 Uiso 1 1 calc R U
C32 C 1.4487(5) 0.5290(3) 1.2600(4) 0.048(2) Uani 1 1 d . .
H32 H 1.4117 0.4909 1.2636 0.058 Uiso 1 1 calc R U
C33 C 0.7625(5) 0.4089(3) 0.2391(4) 0.0451(19) Uani 1 1 d . .
H33 H 0.8199 0.4007 0.2875 0.054 Uiso 1 1 calc R U
C34 C 0.7834(5) 0.4390(4) 0.1602(5) 0.062(2) Uani 1 1 d . .
H34 H 0.8536 0.4511 0.1562 0.074 Uiso 1 1 calc R U
C35 C 0.6988(5) 0.4510(3) 0.0872(4) 0.057(2) Uani 1 1 d . .
H35 H 0.7107 0.4714 0.0337 0.068 Uiso 1 1 calc R U
C36 C 0.5978(5) 0.4320(3) 0.0961(4) 0.0351(16) Uani 1 1 d . .
C37 C 0.5837(5) 0.4040(3) 0.1772(4) 0.0368(16) Uani 1 1 d . .
H37 H 0.5139 0.3929 0.1835 0.044 Uiso 1 1 calc R U
C38 C 0.4992(6) 0.4554(3) -0.0618(4) 0.0390(17) Uani 1 1 d . .
C39 C 0.3868(5) 0.4599(3) -0.1154(4) 0.0362(16) Uani 1 1 d . .
C40 C 0.2896(5) 0.4434(4) -0.0951(4) 0.062(2) Uani 1 1 d . .
H40 H 0.2811 0.4245 -0.0396 0.075 Uiso 1 1 calc R U
C41 C 0.2015(6) 0.4582(4) -0.1690(5) 0.066(3) Uani 1 1 d . .
H41 H 0.1292 0.4508 -0.1668 0.080 Uiso 1 1 calc R U
C42 C 0.2369(5) 0.4842(3) -0.2425(4) 0.0386(17) Uani 1 1 d . .
C43 C 0.1774(6) 0.5104(3) -0.3316(4) 0.0409(18) Uani 1 1 d . .
C44 C 0.0017(5) 0.5254(3) -0.4290(4) 0.0325(16) Uani 1 1 d . .
C45 C 0.0244(5) 0.5762(3) -0.4809(4) 0.0454(19) Uani 1 1 d . .
H45 H 0.0832 0.6027 -0.4601 0.055 Uiso 1 1 calc R U
C46 C -0.0437(6) 0.5870(4) -0.5662(5) 0.050(2) Uani 1 1 d . .
H46 H -0.0314 0.6214 -0.6029 0.061 Uiso 1 1 calc R U
C47 C -0.1285(6) 0.5464(3) -0.5954(4) 0.049(2) Uani 1 1 d . .
H47 H -0.1686 0.5517 -0.6548 0.059 Uiso 1 1 calc R U
C48 C -0.0914(5) 0.4902(3) -0.4604(4) 0.0398(17) Uani 1 1 d . .
H48 H -0.1098 0.4583 -0.4220 0.048 Uiso 1 1 calc R U
C49 C 0.6810(5) 0.2154(3) 0.2980(4) 0.0346(16) Uani 1 1 d . .
H49 H 0.7404 0.2172 0.3462 0.042 Uiso 1 1 calc R U
C50 C 0.6718(5) 0.1652(3) 0.2373(4) 0.0418(18) Uani 1 1 d . .
H50 H 0.7251 0.1339 0.2442 0.050 Uiso 1 1 calc R U
C51 C 0.5842(5) 0.1607(3) 0.1661(4) 0.0402(18) Uani 1 1 d . .
H51 H 0.5781 0.1269 0.1242 0.048 Uiso 1 1 calc R U
C52 C 0.5059(5) 0.2072(3) 0.1580(4) 0.0321(15) Uani 1 1 d . .
C53 C 0.5203(5) 0.2563(3) 0.2219(4) 0.0360(16) Uani 1 1 d . .
H53 H 0.4667 0.2874 0.2172 0.043 Uiso 1 1 calc R U
C54 C 0.3784(5) 0.1668(3) 0.0206(4) 0.0438(18) Uani 1 1 d . .
C55 C 0.2733(5) 0.1826(3) -0.0394(4) 0.0398(17) Uani 1 1 d . .
C56 C 0.2156(6) 0.2372(3) -0.0520(4) 0.048(2) Uani 1 1 d . .
H56 H 0.2390 0.2757 -0.0234 0.058 Uiso 1 1 calc R U
C57 C 0.1165(5) 0.2298(3) -0.1129(4) 0.048(2) Uani 1 1 d . .
H57 H 0.0674 0.2630 -0.1289 0.057 Uiso 1 1 calc R U
C58 C 0.0992(5) 0.1698(3) -0.1460(4) 0.0364(16) Uani 1 1 d . .
C59 C 0.0074(5) 0.1387(3) -0.2066(4) 0.0404(17) Uani 1 1 d . .
C60 C -0.1650(5) 0.1608(3) -0.3145(4) 0.0339(16) Uani 1 1 d . .
C61 C -0.1949(5) 0.0990(3) -0.3412(4) 0.0445(18) Uani 1 1 d . .
H61 H -0.1583 0.0639 -0.3117 0.053 Uiso 1 1 calc R U
C62 C -0.2810(5) 0.0914(3) -0.4134(5) 0.053(2) Uani 1 1 d . .
H62 H -0.3033 0.0505 -0.4332 0.064 Uiso 1 1 calc R U
C63 C -0.3338(5) 0.1431(3) -0.4560(4) 0.0499(19) Uani 1 1 d . .
H63 H -0.3901 0.1363 -0.5058 0.060 Uiso 1 1 calc R U
C64 C -0.2250(5) 0.2105(3) -0.3592(4) 0.0392(17) Uani 1 1 d . .
H64 H -0.2061 0.2518 -0.3391 0.047 Uiso 1 1 calc R U
C65 C 0.8124(4) 0.3414(3) 0.5206(4) 0.0262(14) Uani 1 1 d . .
C66 C 0.9301(4) 0.3242(3) 0.5573(4) 0.0273(15) Uani 1 1 d . .
C67 C 0.9876(5) 0.2972(3) 0.4961(4) 0.0470(19) Uani 1 1 d . .
H67 H 0.9528 0.2898 0.4355 0.056 Uiso 1 1 calc R U
C68 C 1.0950(5) 0.2808(4) 0.5216(5) 0.065(2) Uani 1 1 d . .
H68 H 1.1321 0.2626 0.4789 0.077 Uiso 1 1 calc R U
C69 C 1.1461(6) 0.2919(4) 0.6110(5) 0.062(2) Uani 1 1 d . .
H69 H 1.2186 0.2810 0.6293 0.074 Uiso 1 1 calc R U
C70 C 1.0909(5) 0.3188(3) 0.6735(5) 0.048(2) Uani 1 1 d . .
H70 H 1.1272 0.3262 0.7337 0.057 Uiso 1 1 calc R U
C71 C 0.9826(4) 0.3353(3) 0.6497(3) 0.0273(14) Uani 1 1 d D .
C72 C 0.9326(4) 0.3614(3) 0.7289(4) 0.0279(15) Uani 1 1 d D .
C73 C 0.4069(4) 0.3935(3) 0.3869(4) 0.0271(13) Uani 1 1 d . .
C74 C 0.2869(5) 0.4047(3) 0.3536(4) 0.0271(14) Uani 1 1 d . .
C75 C 0.2272(5) 0.4225(3) 0.4207(4) 0.0337(16) Uani 1 1 d . .
H75 H 0.2621 0.4264 0.4820 0.040 Uiso 1 1 calc R U
C76 C 0.1177(5) 0.4346(3) 0.3984(5) 0.0440(18) Uani 1 1 d . .
H76 H 0.0788 0.4457 0.4440 0.053 Uiso 1 1 calc R U
C77 C 0.0669(5) 0.4299(3) 0.3064(5) 0.0485(19) Uani 1 1 d . .
H77 H -0.0066 0.4387 0.2898 0.058 Uiso 1 1 calc R U
C78 C 0.1249(5) 0.4124(3) 0.2396(4) 0.0364(18) Uani 1 1 d . .
H78 H 0.0894 0.4095 0.1783 0.044 Uiso 1 1 calc R U
C79 C 0.2346(4) 0.3989(3) 0.2609(4) 0.0271(14) Uani 1 1 d D .
C80 C 0.2846(4) 0.3780(3) 0.1793(4) 0.0272(15) Uani 1 1 d D .
O1W O 0.5784(3) 0.30011(17) 0.4760(2) 0.0303(10) Uani 1 1 d . .
H1A H 0.6185 0.2686 0.5083 0.036 Uiso 1 1 d R U
H1B H 0.5089 0.2868 0.4678 0.036 Uiso 1 1 d R U
O2W O 0.6440(3) 0.43822(18) 0.4279(2) 0.0297(10) Uani 1 1 d . .
H2B H 0.5980 0.4701 0.4054 0.036 Uiso 1 1 d R U
H2C H 0.7114 0.4547 0.4370 0.036 Uiso 1 1 d R U

loop_
_atom_site_aniso_label
_atom_site_aniso_U_11
_atom_site_aniso_U_22
_atom_site_aniso_U_33
_atom_site_aniso_U_23
_atom_site_aniso_U_13
_atom_site_aniso_U_12
Ni1 0.0210(4) 0.0379(5) 0.0222(4) -0.0027(4) -0.0053(3) 0.0020(4)
Ni2 0.0210(4) 0.0394(5) 0.0209(4) -0.0017(4) -0.0058(3) 0.0009(4)
S1 0.0342(11) 0.0739(13) 0.0306(10) 0.0144(9) 0.0025(8) -0.0007(9)
S2 0.0460(11) 0.0341(9) 0.0574(11) 0.0018(8) -0.0219(9) 0.0020(8)
S3 0.0372(11) 0.0580(11) 0.0323(10) 0.0129(8) -0.0017(8) -0.0068(9)
S4 0.0457(11) 0.0441(10) 0.0456(11) -0.0131(9) -0.0174(9) 0.0079(9)
O1 0.039(3) 0.105(4) 0.040(3) 0.023(3) 0.005(2) -0.003(3)
O2 0.039(3) 0.104(4) 0.047(3) 0.032(3) 0.000(3) -0.011(3)
O3 0.051(3) 0.037(3) 0.056(3) -0.009(2) -0.019(2) 0.007(2)
O4 0.065(4) 0.036(3) 0.098(4) 0.007(3) -0.038(3) -0.005(3)
O5 0.031(3) 0.107(4) 0.035(3) 0.016(3) 0.004(2) -0.003(3)
O6 0.039(3) 0.101(4) 0.044(3) 0.029(3) 0.000(2) -0.012(3)
O7 0.062(3) 0.066(3) 0.066(3) -0.034(3) -0.027(3) 0.024(3)
O8 0.062(3) 0.041(3) 0.050(3) -0.012(2) -0.019(2) 0.006(2)
O9 0.023(2) 0.048(3) 0.021(2) -0.0074(19) -0.0051(17) 0.004(2)
O10 0.021(2) 0.036(3) 0.023(2) -0.0003(17) -0.0019(17) 0.0035(18)
O11 0.035(3) 0.032(3) 0.040(3) -0.006(2) 0.003(2) 0.003(2)
O12 0.038(3) 0.045(3) 0.028(2) 0.001(2) 0.004(2) -0.002(2)
O13 0.015(2) 0.038(3) 0.025(2) -0.0045(17) -0.0013(17) 0.0028(17)
O14 0.024(2) 0.053(3) 0.023(2) -0.0046(19) -0.0052(18) 0.006(2)
O15 0.035(3) 0.040(3) 0.031(3) -0.007(2) 0.002(2) -0.005(2)
O16 0.039(3) 0.043(3) 0.032(3) 0.011(2) 0.006(2) -0.001(2)
N1 0.027(3) 0.043(3) 0.029(3) -0.001(3) -0.004(2) 0.003(3)
N2 0.027(3) 0.054(3) 0.026(3) 0.007(2) 0.000(2) -0.002(3)
N3 0.032(3) 0.042(3) 0.028(3) 0.008(2) 0.000(2) -0.003(3)
N4 0.036(3) 0.042(3) 0.034(3) 0.005(3) -0.003(3) -0.004(3)
N5 0.024(3) 0.043(3) 0.022(3) -0.003(2) -0.003(2) 0.004(3)
N6 0.033(3) 0.034(3) 0.042(3) -0.011(3) -0.014(3) 0.009(3)
N7 0.039(3) 0.033(3) 0.051(4) 0.006(3) -0.017(3) -0.006(3)
N8 0.039(4) 0.061(4) 0.037(3) 0.002(3) -0.016(3) 0.006(3)
N9 0.029(3) 0.042(3) 0.023(3) -0.002(2) -0.004(2) 0.001(3)
N10 0.029(3) 0.064(4) 0.028(3) 0.014(3) -0.002(2) 0.001(3)
N11 0.033(3) 0.059(4) 0.026(3) 0.009(3) -0.001(2) -0.010(3)
N12 0.034(3) 0.045(3) 0.038(3) -0.004(3) -0.005(3) 0.007(3)
N13 0.027(3) 0.047(3) 0.025(3) -0.001(2) -0.005(2) -0.003(3)
N14 0.036(3) 0.038(3) 0.029(3) -0.005(2) -0.006(2) 0.001(3)
N15 0.042(4) 0.034(3) 0.041(3) -0.012(3) -0.013(3) 0.001(3)
N16 0.043(4) 0.041(3) 0.041(3) 0.001(3) -0.014(3) 0.004(3)
C1 0.031(4) 0.055(4) 0.032(4) 0.000(3) -0.004(3) -0.005(4)
C2 0.027(4) 0.060(5) 0.050(5) 0.003(3) 0.002(3) -0.006(3)
C3 0.036(4) 0.059(5) 0.034(4) 0.004(3) 0.006(3) -0.006(4)
C4 0.034(4) 0.040(4) 0.023(4) 0.002(3) -0.003(3) -0.002(3)
C5 0.027(4) 0.043(4) 0.029(4) 0.002(3) 0.002(3) 0.001(3)
C6 0.036(4) 0.046(4) 0.030(4) 0.004(3) -0.002(3) -0.001(3)
C7 0.034(4) 0.044(4) 0.025(3) 0.000(3) 0.001(3) -0.003(3)
C8 0.044(4) 0.058(5) 0.024(4) 0.009(3) -0.004(3) -0.012(4)
C9 0.035(4) 0.053(4) 0.031(4) 0.000(3) -0.003(3) -0.015(3)
C10 0.037(4) 0.047(4) 0.025(4) -0.002(3) 0.000(3) -0.005(3)
C11 0.039(5) 0.046(4) 0.031(4) 0.005(3) -0.002(3) -0.009(3)
C12 0.033(4) 0.035(4) 0.028(4) -0.001(3) 0.004(3) 0.000(3)
C13 0.037(4) 0.044(4) 0.042(4) 0.007(3) 0.002(3) -0.007(4)
C14 0.052(5) 0.070(6) 0.051(5) 0.025(4) 0.002(4) -0.001(4)
C15 0.035(4) 0.072(5) 0.038(4) 0.014(4) -0.009(3) -0.003(4)
C16 0.041(4) 0.030(4) 0.033(4) 0.003(3) -0.002(3) 0.000(3)
C17 0.019(3) 0.052(4) 0.027(4) 0.001(3) -0.005(3) 0.001(3)
C18 0.031(4) 0.037(4) 0.048(5) -0.001(3) 0.000(3) 0.008(3)
C19 0.037(4) 0.039(4) 0.038(4) -0.008(3) -0.001(3) 0.004(3)
C20 0.025(4) 0.035(4) 0.025(3) -0.003(3) 0.001(3) -0.001(3)
C21 0.027(4) 0.037(4) 0.030(4) -0.007(3) -0.002(3) 0.002(3)
C22 0.036(4) 0.035(4) 0.030(4) 0.001(3) -0.003(3) 0.001(3)
C23 0.034(4) 0.038(4) 0.029(4) -0.005(3) -0.008(3) 0.001(3)
C24 0.057(5) 0.029(4) 0.043(4) 0.000(3) -0.015(4) -0.005(4)
C25 0.050(5) 0.032(4) 0.053(5) 0.003(3) -0.018(4) 0.004(3)
C26 0.046(4) 0.037(4) 0.030(4) 0.000(3) -0.012(3) 0.006(3)
C27 0.041(4) 0.036(4) 0.047(4) 0.002(3) -0.016(3) 0.002(3)
C28 0.035(4) 0.033(4) 0.040(4) 0.001(3) -0.010(3) -0.001(3)
C29 0.056(5) 0.054(5) 0.072(5) 0.016(4) -0.020(4) -0.003(4)
C30 0.058(6) 0.052(5) 0.128(8) 0.009(5) -0.037(5) -0.020(4)
C31 0.043(5) 0.055(5) 0.064(5) -0.012(4) -0.026(4) 0.006(4)
C32 0.047(5) 0.043(4) 0.046(5) 0.009(3) -0.012(4) 0.000(4)
C33 0.024(4) 0.072(5) 0.033(4) 0.004(3) -0.009(3) -0.007(3)
C34 0.027(4) 0.107(6) 0.049(5) 0.019(4) -0.002(3) -0.025(4)
C35 0.041(5) 0.088(6) 0.037(4) 0.024(4) -0.005(3) -0.016(4)
C36 0.032(4) 0.041(4) 0.028(4) 0.003(3) -0.005(3) -0.004(3)
C37 0.021(3) 0.052(4) 0.035(4) 0.004(3) -0.001(3) 0.000(3)
C38 0.033(4) 0.048(4) 0.034(4) 0.005(3) 0.000(3) 0.001(4)
C39 0.036(4) 0.048(4) 0.022(3) 0.007(3) -0.002(3) -0.004(3)
C40 0.039(5) 0.111(7) 0.031(4) 0.024(4) -0.007(3) -0.021(5)
C41 0.030(5) 0.130(8) 0.036(5) 0.022(5) -0.002(4) -0.013(5)
C42 0.033(4) 0.051(4) 0.028(4) 0.004(3) -0.005(3) -0.007(3)
C43 0.041(5) 0.046(4) 0.031(4) 0.002(3) -0.004(3) -0.008(4)
C44 0.033(4) 0.039(4) 0.023(4) 0.000(3) -0.001(3) 0.008(3)
C45 0.045(5) 0.047(4) 0.043(4) 0.011(3) 0.002(3) -0.006(4)
C46 0.044(5) 0.063(5) 0.044(5) 0.023(4) 0.008(4) 0.009(4)
C47 0.043(5) 0.070(5) 0.032(4) 0.009(4) 0.000(3) 0.020(4)
C48 0.037(4) 0.040(4) 0.040(4) 0.002(3) 0.001(3) 0.002(3)
C49 0.031(4) 0.041(4) 0.029(4) 0.011(3) -0.005(3) 0.004(3)
C50 0.042(4) 0.030(4) 0.049(4) 0.003(3) -0.004(3) 0.006(3)
C51 0.039(4) 0.036(4) 0.040(4) -0.005(3) -0.007(3) -0.001(3)
C52 0.031(4) 0.034(4) 0.029(4) 0.001(3) -0.001(3) -0.002(3)
C53 0.027(4) 0.050(4) 0.030(4) -0.003(3) 0.002(3) 0.012(3)
C54 0.045(5) 0.042(4) 0.038(4) -0.010(3) -0.009(3) -0.001(4)
C55 0.045(4) 0.043(4) 0.025(3) -0.003(3) -0.010(3) 0.001(3)
C56 0.054(5) 0.043(4) 0.040(4) -0.008(3) -0.011(4) 0.001(4)
C57 0.046(5) 0.047(5) 0.042(4) -0.005(3) -0.013(3) 0.012(4)
C58 0.034(4) 0.040(4) 0.029(4) -0.002(3) -0.009(3) 0.004(3)
C59 0.040(4) 0.042(4) 0.035(4) 0.000(3) -0.002(3) 0.002(3)
C60 0.030(4) 0.037(4) 0.032(4) -0.002(3) -0.004(3) 0.001(3)
C61 0.040(4) 0.037(4) 0.048(4) -0.005(3) -0.013(3) 0.005(3)
C62 0.046(4) 0.034(4) 0.069(5) -0.012(3) -0.016(4) 0.005(3)
C63 0.039(4) 0.054(5) 0.048(4) -0.010(4) -0.016(3) -0.002(4)
C64 0.039(4) 0.036(4) 0.038(4) -0.005(3) -0.003(3) -0.006(3)
C65 0.025(3) 0.027(3) 0.024(3) 0.002(3) -0.004(3) 0.001(3)
C66 0.022(3) 0.033(4) 0.023(3) -0.003(3) -0.005(3) -0.002(3)
C67 0.042(4) 0.074(5) 0.021(3) -0.014(3) -0.007(3) 0.014(4)
C68 0.039(5) 0.107(7) 0.044(5) -0.020(4) 0.000(4) 0.033(4)
C69 0.028(4) 0.099(6) 0.052(5) -0.017(4) -0.007(4) 0.022(4)
C70 0.032(4) 0.074(6) 0.033(4) -0.010(4) -0.005(3) 0.010(4)
C71 0.023(3) 0.032(4) 0.024(3) 0.001(3) -0.003(3) 0.001(3)
C72 0.016(3) 0.044(4) 0.020(3) 0.000(3) -0.006(2) 0.004(3)
C73 0.026(3) 0.028(3) 0.025(3) 0.002(3) 0.000(3) -0.002(3)
C74 0.020(3) 0.027(4) 0.031(4) 0.000(3) -0.001(3) 0.002(3)
C75 0.027(4) 0.041(4) 0.030(4) -0.007(3) -0.002(3) 0.007(3)
C76 0.029(4) 0.057(4) 0.047(4) -0.009(3) 0.007(3) 0.002(3)
C77 0.017(4) 0.068(5) 0.057(5) -0.009(4) 0.000(3) 0.001(3)
C78 0.021(4) 0.056(5) 0.028(4) -0.005(3) -0.007(3) 0.002(3)
C79 0.021(3) 0.027(3) 0.030(3) -0.002(3) -0.003(3) -0.002(3)
C80 0.017(3) 0.038(4) 0.021(3) 0.002(3) -0.011(2) -0.002(3)
O1W 0.023(2) 0.034(2) 0.028(2) 0.0033(18) -0.0103(18) 0.0012(19)
O2W 0.020(2) 0.038(2) 0.028(2) 0.0022(19) -0.0041(19) -0.0002(19)

loop_
_atom_type_symbol
_atom_type_description
_atom_type_scat_dispersion_real
_atom_type_scat_dispersion_imag
_atom_type_scat_source
C C 0.0033 0.0016 'International Tables Vol C Tables 4.2.6.8 and 6.1.1.4'
H H 0.0000 0.0000 'International Tables Vol C Tables 4.2.6.8 and 6.1.1.4'
N N 0.0061 0.0033 'International Tables Vol C Tables 4.2.6.8 and 6.1.1.4'
O O 0.0106 0.0060 'International Tables Vol C Tables 4.2.6.8 and 6.1.1.4'
S S 0.1246 0.1234 'International Tables Vol C Tables 4.2.6.8 and 6.1.1.4'
Ni Ni 0.3393 1.1124 'International Tables Vol C Tables 4.2.6.8 and 6.1.1.4'

loop_
_geom_angle_atom_site_label_1
_geom_angle_atom_site_label_2
_geom_angle_atom_site_label_3
_geom_angle
O14 Ni1 N5 96.84(17)
O14 Ni1 N1 97.78(17)
N5 Ni1 N1 87.7(2)
O14 Ni1 O10 162.90(15)
N5 Ni1 O10 95.26(16)
N1 Ni1 O10 94.73(16)
O14 Ni1 O1W 85.11(14)
N5 Ni1 O1W 176.81(16)
N1 Ni1 O1W 89.53(18)
O10 Ni1 O1W 83.37(14)
O14 Ni1 O2W 84.22(15)
N5 Ni1 O2W 88.64(17)
N1 Ni1 O2W 176.03(17)
O10 Ni1 O2W 84.04(14)
O1W Ni1 O2W 94.07(15)
O14 Ni1 Ni2 81.93(11)
N5 Ni1 Ni2 136.04(14)
N1 Ni1 Ni2 136.17(15)
O10 Ni1 Ni2 80.98(10)
O1W Ni1 Ni2 46.65(11)
O2W Ni1 Ni2 47.42(10)
O9 Ni2 N13 98.64(17)
O9 Ni2 N9 98.69(17)
N13 Ni2 N9 89.5(2)
O9 Ni2 O13 161.67(14)
N13 Ni2 O13 94.69(17)
N9 Ni2 O13 93.95(16)
O9 Ni2 O1W 84.09(15)
N13 Ni2 O1W 89.47(17)
N9 Ni2 O1W 177.15(16)
O13 Ni2 O1W 83.51(14)
O9 Ni2 O2W 83.70(14)
N13 Ni2 O2W 175.45(17)
N9 Ni2 O2W 86.31(17)
O13 Ni2 O2W 83.91(13)
O1W Ni2 O2W 94.67(14)
O9 Ni2 Ni1 81.21(11)
N13 Ni2 Ni1 136.38(15)
N9 Ni2 Ni1 133.94(14)
O13 Ni2 Ni1 80.46(10)
O1W Ni2 Ni1 46.96(10)
O2W Ni2 Ni1 47.71(10)
C10 S1 C7 91.3(3)
C23 S2 C26 91.7(3)
C42 S3 C39 91.5(3)
C55 S4 C58 91.7(3)
C65 O9 Ni2 126.7(4)
C65 O10 Ni1 124.8(3)
C73 O13 Ni2 125.0(3)
C73 O14 Ni1 126.1(4)
C1 N1 C5 117.6(5)
C1 N1 Ni1 124.9(4)
C5 N1 Ni1 117.1(4)
C6 N2 C4 126.7(6)
C6 N2 H2 116.7
C4 N2 H2 116.7
C11 N3 C12 126.3(5)
C11 N3 H3 116.9
C12 N3 H3 116.9
C15 N4 C16 117.3(6)
C17 N5 C21 117.9(5)
C17 N5 Ni1 124.9(4)
C21 N5 Ni1 116.5(4)
C22 N6 C20 126.3(5)
C22 N6 H6 116.8
C20 N6 H6 116.8
C27 N7 C28 126.9(5)
C27 N7 H7 116.6
C28 N7 H7 116.6
C31 N8 C32 116.8(6)
C33 N9 C37 117.3(5)
C33 N9 Ni2 125.1(4)
C37 N9 Ni2 117.6(4)
C38 N10 C36 125.7(6)
C38 N10 H10 117.1
C36 N10 H10 117.1
C43 N11 C44 122.3(5)
C43 N11 H11 118.8
C44 N11 H11 118.8
C47 N12 C48 116.4(6)
C53 N13 C49 117.0(5)
C53 N13 Ni2 118.0(4)
C49 N13 Ni2 124.4(4)
C54 N14 C52 126.2(5)
C54 N14 H14 116.9
C52 N14 H14 116.9
C59 N15 C60 126.8(5)
C59 N15 H15 116.6
C60 N15 H15 116.6
C64 N16 C63 115.9(5)
N1 C1 C2 122.3(6)
N1 C1 H1 118.8
C2 C1 H1 118.8
C1 C2 C3 120.2(7)
C1 C2 H2A 119.9
C3 C2 H2A 119.9
C2 C3 C4 117.9(6)
C2 C3 H3A 121.1
C4 C3 H3A 121.1
C5 C4 C3 118.6(5)
C5 C4 N2 115.6(6)
C3 C4 N2 125.9(6)
N1 C5 C4 123.4(6)
N1 C5 H5 118.3
C4 C5 H5 118.3
O1 C6 N2 124.2(6)
O1 C6 C7 121.5(6)
N2 C6 C7 114.3(6)
C8 C7 C6 131.1(6)
C8 C7 S1 112.7(4)
C6 C7 S1 116.1(5)
C7 C8 C9 112.0(6)
C7 C8 H8 124.0
C9 C8 H8 124.0
C10 C9 C8 112.2(6)
C10 C9 H9 123.9
C8 C9 H9 123.9
C9 C10 C11 131.1(6)
C9 C10 S1 111.8(5)
C11 C10 S1 116.9(5)
O2 C11 N3 123.4(6)
O2 C11 C10 120.3(6)
N3 C11 C10 116.3(6)
C13 C12 C16 118.5(5)
C13 C12 N3 124.4(6)
C16 C12 N3 117.1(5)
C14 C13 C12 117.8(6)
C14 C13 H13 121.1
C12 C13 H13 121.1
C13 C14 C15 119.6(7)
C13 C14 H14A 120.2
C15 C14 H14A 120.2
N4 C15 C14 123.2(6)
N4 C15 H15A 118.4
C14 C15 H15A 118.4
N4 C16 C12 123.4(6)
N4 C16 H16 118.3
C12 C16 H16 118.3
N5 C17 C18 122.3(5)
N5 C17 H17 118.8
C18 C17 H17 118.8
C17 C18 C19 120.4(6)
C17 C18 H18 119.8
C19 C18 H18 119.8
C18 C19 C20 117.4(6)
C18 C19 H19 121.3
C20 C19 H19 121.3
C21 C20 C19 118.4(5)
C21 C20 N6 115.6(5)
C19 C20 N6 126.0(5)
N5 C21 C20 123.4(6)
N5 C21 H21 118.3
C20 C21 H21 118.3
O3 C22 N6 124.0(5)
O3 C22 C23 121.1(5)
N6 C22 C23 114.8(5)
C24 C23 C22 130.2(6)
C24 C23 S2 111.8(4)
C22 C23 S2 117.9(4)
C23 C24 C25 112.2(5)
C23 C24 H24 123.9
C25 C24 H24 123.9
C26 C25 C24 112.6(6)
C26 C25 H25 123.7
C24 C25 H25 123.7
C25 C26 C27 131.9(6)
C25 C26 S2 111.7(4)
C27 C26 S2 116.5(5)
O4 C27 N7 123.8(6)
O4 C27 C26 120.1(6)
N7 C27 C26 116.0(6)
C29 C28 C32 118.6(6)
C29 C28 N7 123.5(6)
C32 C28 N7 117.8(6)
C28 C29 C30 117.7(6)
C28 C29 H29 121.2
C30 C29 H29 121.2
C31 C30 C29 119.4(7)
C31 C30 H30 120.3
C29 C30 H30 120.3
N8 C31 C30 123.5(6)
N8 C31 H31 118.3
C30 C31 H31 118.3
N8 C32 C28 124.0(6)
N8 C32 H32 118.0
C28 C32 H32 118.0
N9 C33 C34 122.4(5)
N9 C33 H33 118.8
C34 C33 H33 118.8
C35 C34 C33 119.4(7)
C35 C34 H34 120.3
C33 C34 H34 120.3
C36 C35 C34 118.0(6)
C36 C35 H35 121.0
C34 C35 H35 121.0
C35 C36 C37 118.9(5)
C35 C36 N10 125.5(6)
C37 C36 N10 115.5(6)
N9 C37 C36 123.9(6)
N9 C37 H37 118.0
C36 C37 H37 118.0
O5 C38 N10 125.1(6)
O5 C38 C39 121.9(6)
N10 C38 C39 113.0(6)
C40 C39 C38 132.4(6)
C40 C39 S3 111.8(5)
C38 C39 S3 115.7(5)
C39 C40 C41 112.4(6)
C39 C40 H40 123.8
C41 C40 H40 123.8
C42 C41 C40 111.6(7)
C42 C41 H41 124.2
C40 C41 H41 124.2
C41 C42 C43 131.5(7)
C41 C42 S3 112.6(5)
C43 C42 S3 115.8(5)
O6 C43 N11 124.4(6)
O6 C43 C42 119.4(6)
N11 C43 C42 116.2(6)
C45 C44 C48 118.6(5)
C45 C44 N11 124.0(6)
C48 C44 N11 117.4(6)
C44 C45 C46 117.8(6)
C44 C45 H45 121.1
C46 C45 H45 121.1
C47 C46 C45 119.6(6)
C47 C46 H46 120.2
C45 C46 H46 120.2
N12 C47 C46 123.2(6)
N12 C47 H47 118.4
C46 C47 H47 118.4
N12 C48 C44 123.9(6)
N12 C48 H48 118.0
C44 C48 H48 118.0
N13 C49 C50 121.8(5)
N13 C49 H49 119.1
C50 C49 H49 119.1
C49 C50 C51 120.5(6)
C49 C50 H50 119.8
C51 C50 H50 119.8
C52 C51 C50 118.6(6)
C52 C51 H51 120.7
C50 C51 H51 120.7
C51 C52 C53 117.8(5)
C51 C52 N14 126.5(5)
C53 C52 N14 115.7(5)
N13 C53 C52 124.3(6)
N13 C53 H53 117.8
C52 C53 H53 117.8
O7 C54 N14 124.1(6)
O7 C54 C55 122.1(6)
N14 C54 C55 113.7(6)
C56 C55 C54 131.9(6)
C56 C55 S4 111.5(5)
C54 C55 S4 116.5(5)
C55 C56 C57 112.7(6)
C55 C56 H56 123.6
C57 C56 H56 123.6
C58 C57 C56 113.5(6)
C58 C57 H57 123.3
C56 C57 H57 123.3
C57 C58 C59 133.2(6)
C57 C58 S4 110.7(4)
C59 C58 S4 116.1(5)
O8 C59 N15 123.4(6)
O8 C59 C58 120.3(6)
N15 C59 C58 116.3(6)
C64 C60 C61 118.3(5)
C64 C60 N15 116.6(5)
C61 C60 N15 125.1(6)
C62 C61 C60 117.3(6)
C62 C61 H61 121.3
C60 C61 H61 121.3
C63 C62 C61 120.7(6)
C63 C62 H62 119.6
C61 C62 H62 119.6
N16 C63 C62 123.0(5)
N16 C63 H63 118.5
C62 C63 H63 118.5
N16 C64 C60 124.7(6)
N16 C64 H64 117.6
C60 C64 H64 117.6
O10 C65 O9 126.3(5)
O10 C65 C66 118.0(5)
O9 C65 C66 115.7(5)
C67 C66 C71 119.1(5)
C67 C66 C65 117.4(5)
C71 C66 C65 123.5(5)
C68 C67 C66 122.3(6)
C68 C67 H67 118.9
C66 C67 H67 118.9
C69 C68 C67 118.7(7)
C69 C68 H68 120.6
C67 C68 H68 120.6
C68 C69 C70 120.3(6)
C68 C69 H69 119.8
C70 C69 H69 119.8
C69 C70 C71 122.0(6)
C69 C70 H70 119.0
C71 C70 H70 119.0
C70 C71 C66 117.6(5)
C70 C71 C72 115.0(5)
C66 C71 C72 127.4(5)
O11 C72 O12 125.4(6)
O11 C72 C71 118.0(6)
O12 C72 C71 116.3(5)
O13 C73 O14 126.4(5)
O13 C73 C74 118.3(5)
O14 C73 C74 115.4(5)
C75 C74 C79 119.3(5)
C75 C74 C73 116.6(5)
C79 C74 C73 124.0(5)
C76 C75 C74 121.8(6)
C76 C75 H75 119.1
C74 C75 H75 119.1
C75 C76 C77 118.6(6)
C75 C76 H76 120.7
C77 C76 H76 120.7
C78 C77 C76 120.3(6)
C78 C77 H77 119.9
C76 C77 H77 119.9
C77 C78 C79 122.0(6)
C77 C78 H78 119.0
C79 C78 H78 119.0
C78 C79 C74 118.1(5)
C78 C79 C80 114.9(5)
C74 C79 C80 127.0(5)
O16 C80 O15 125.4(6)
O16 C80 C79 118.0(5)
O15 C80 C79 116.3(6)
Ni2 O1W Ni1 86.38(14)
Ni2 O1W H1A 122.4
Ni1 O1W H1A 114.1
Ni2 O1W H1B 116.4
Ni1 O1W H1B 110.1
H1A O1W H1B 106.1
Ni2 O2W Ni1 84.88(14)
Ni2 O2W H2B 119.3
Ni1 O2W H2B 111.9
Ni2 O2W H2C 115.4
Ni1 O2W H2C 117.6
H2B O2W H2C 107.0

loop_
_geom_bond_atom_site_label_1
_geom_bond_atom_site_label_2
_geom_bond_distance
Ni1 O14 2.037(3)
Ni1 N5 2.065(5)
Ni1 N1 2.071(5)
Ni1 O10 2.096(4)
Ni1 O1W 2.118(4)
Ni1 O2W 2.148(4)
Ni1 Ni2 2.8916(9)
Ni2 O9 2.050(3)
Ni2 N13 2.053(5)
Ni2 N9 2.065(5)
Ni2 O13 2.102(3)
Ni2 O1W 2.107(4)
Ni2 O2W 2.138(4)
S1 C10 1.700(6)
S1 C7 1.701(6)
S2 C23 1.701(6)
S2 C26 1.707(6)
S3 C42 1.705(6)
S3 C39 1.714(6)
S4 C55 1.708(6)
S4 C58 1.721(6)
O1 C6 1.213(8)
O2 C11 1.218(8)
O3 C22 1.216(7)
O4 C27 1.216(7)
O5 C38 1.204(8)
O6 C43 1.215(8)
O7 C54 1.200(7)
O8 C59 1.227(7)
O9 C65 1.263(6)
O10 C65 1.259(6)
O11 C72 1.253(6)
O12 C72 1.255(7)
O13 C73 1.261(6)
O14 C73 1.269(6)
O15 C80 1.265(6)
O16 C80 1.248(7)
N1 C1 1.333(7)
N1 C5 1.343(6)
N2 C6 1.365(7)
N2 C4 1.414(7)
N2 H2 0.8600
N3 C11 1.350(8)
N3 C12 1.408(6)
N3 H3 0.8600
N4 C15 1.320(8)
N4 C16 1.330(7)
N5 C17 1.324(7)
N5 C21 1.338(6)
N6 C22 1.361(7)
N6 C20 1.403(7)
N6 H6 0.8600
N7 C27 1.343(7)
N7 C28 1.408(7)
N7 H7 0.8600
N8 C31 1.311(8)
N8 C32 1.332(7)
N9 C33 1.317(7)
N9 C37 1.338(6)
N10 C38 1.365(7)
N10 C36 1.410(7)
N10 H10 0.8600
N11 C43 1.360(8)
N11 C44 1.404(6)
N11 H11 0.8600
N12 C47 1.336(8)
N12 C48 1.345(7)
N13 C53 1.337(7)
N13 C49 1.347(7)
N14 C54 1.374(7)
N14 C52 1.410(6)
N14 H14 0.8600
N15 C59 1.359(7)
N15 C60 1.416(7)
N15 H15 0.8600
N16 C64 1.336(7)
N16 C63 1.345(7)
C1 C2 1.372(9)
C1 H1 0.9300
C2 C3 1.381(8)
C2 H2A 0.9300
C3 C4 1.388(8)
C3 H3A 0.9300
C4 C5 1.375(8)
C5 H5 0.9300
C6 C7 1.497(8)
C7 C8 1.344(8)
C8 C9 1.414(7)
C8 H8 0.9300
C9 C10 1.364(8)
C9 H9 0.9300
C10 C11 1.484(8)
C12 C13 1.381(8)
C12 C16 1.388(8)
C13 C14 1.374(8)
C13 H13 0.9300
C14 C15 1.379(9)
C14 H14A 0.9300
C15 H15A 0.9300
C16 H16 0.9300
C17 C18 1.370(8)
C17 H17 0.9300
C18 C19 1.383(8)
C18 H18 0.9300
C19 C20 1.388(8)
C19 H19 0.9300
C20 C21 1.379(7)
C21 H21 0.9300
C22 C23 1.486(8)
C23 C24 1.362(8)
C24 C25 1.410(8)
C24 H24 0.9300
C25 C26 1.355(8)
C25 H25 0.9300
C26 C27 1.487(8)
C28 C29 1.364(9)
C28 C32 1.367(8)
C29 C30 1.384(8)
C29 H29 0.9300
C30 C31 1.363(9)
C30 H30 0.9300
C31 H31 0.9300
C32 H32 0.9300
C33 C34 1.387(9)
C33 H33 0.9300
C34 C35 1.387(8)
C34 H34 0.9300
C35 C36 1.361(8)
C35 H35 0.9300
C36 C37 1.369(8)
C37 H37 0.9300
C38 C39 1.488(8)
C39 C40 1.357(9)
C40 C41 1.434(8)
C40 H40 0.9300
C41 C42 1.356(9)
C41 H41 0.9300
C42 C43 1.486(8)
C44 C45 1.369(8)
C44 C48 1.388(8)
C45 C46 1.400(8)
C45 H45 0.9300
C46 C47 1.370(9)
C46 H46 0.9300
C47 H47 0.9300
C48 H48 0.9300
C49 C50 1.370(8)
C49 H49 0.9300
C50 C51 1.375(7)
C50 H50 0.9300
C51 C52 1.374(8)
C51 H51 0.9300
C52 C53 1.381(7)
C53 H53 0.9300
C54 C55 1.485(8)
C55 C56 1.348(8)
C56 C57 1.402(8)
C56 H56 0.9300
C57 C58 1.349(8)
C57 H57 0.9300
C58 C59 1.472(8)
C60 C64 1.377(8)
C60 C61 1.384(8)
C61 C62 1.377(7)
C61 H61 0.9300
C62 C63 1.359(8)
C62 H62 0.9300
C63 H63 0.9300
C64 H64 0.9300
C65 C66 1.523(7)
C66 C67 1.375(8)
C66 C71 1.414(7)
C67 C68 1.377(8)
C67 H67 0.9300
C68 C69 1.371(8)
C68 H68 0.9300
C69 C70 1.372(9)
C69 H69 0.9300
C70 C71 1.387(8)
C70 H70 0.9300
C71 C72 1.522(7)
C73 C74 1.516(7)
C74 C75 1.397(8)
C74 C79 1.404(7)
C75 C76 1.379(8)
C75 H75 0.9300
C76 C77 1.387(8)
C76 H76 0.9300
C77 C78 1.377(9)
C77 H77 0.9300
C78 C79 1.387(7)
C78 H78 0.9300
C79 C80 1.518(7)
O1W H1A 0.9090
O1W H1B 0.9043
O2W H2B 0.9048
O2W H2C 0.9026

loop_
_geom_hbond_atom_site_label_D
_geom_hbond_atom_site_label_H
_geom_hbond_atom_site_label_A
_geom_hbond_distance_DH
_geom_hbond_distance_HA
_geom_hbond_distance_DA
_geom_hbond_angle_DHA
_geom_hbond_site_symmetry_A
O1W H1A N16 0.91 1.79 2.703(6) 177 1_656
O1W H1B N4 0.90 1.90 2.753(6) 156 1_454
O2W H2B N8 0.90 1.94 2.788(6) 154 1_454
O2W H2C N12 0.90 1.88 2.780(6) 173 1_656
N2 H2 O12 0.86 2.23 3.058(7) 160 .
N3 H3 O15 0.86 2.12 2.947(7) 160 1_656
N6 H6 O11 0.86 2.23 3.000(7) 148 .
N7 H7 O16 0.86 2.08 2.883(6) 155 1_656
N10 H10 O16 0.86 2.19 3.020(7) 163 .
N11 H11 O11 0.86 2.12 2.896(7) 150 1_454
N14 H14 O15 0.86 2.29 3.097(7) 156 .
N15 H15 O12 0.86 2.22 3.043(6) 161 1_454

loop_
_geom_torsion_atom_site_label_1
_geom_torsion_atom_site_label_2
_geom_torsion_atom_site_label_3
_geom_torsion_atom_site_label_4
_geom_torsion
C5 N1 C1 C2 1.4(10)
Ni1 N1 C1 C2 -170.9(5)
N1 C1 C2 C3 -1.0(11)
C1 C2 C3 C4 0.5(10)
C2 C3 C4 C5 -0.4(9)
C2 C3 C4 N2 177.8(6)
C6 N2 C4 C5 177.5(6)
C6 N2 C4 C3 -0.8(10)
C1 N1 C5 C4 -1.4(9)
Ni1 N1 C5 C4 171.6(5)
C3 C4 C5 N1 0.9(9)
N2 C4 C5 N1 -177.6(5)
C4 N2 C6 O1 -0.4(11)
C4 N2 C6 C7 178.7(5)
O1 C6 C7 C8 -171.3(7)
N2 C6 C7 C8 9.5(10)
O1 C6 C7 S1 10.1(9)
N2 C6 C7 S1 -169.1(4)
C10 S1 C7 C8 -0.7(6)
C10 S1 C7 C6 178.2(5)
C6 C7 C8 C9 -177.4(6)
S1 C7 C8 C9 1.3(8)
C7 C8 C9 C10 -1.3(8)
C8 C9 C10 C11 174.1(6)
C8 C9 C10 S1 0.8(7)
C7 S1 C10 C9 -0.1(5)
C7 S1 C10 C11 -174.4(5)
C12 N3 C11 O2 2.5(11)
C12 N3 C11 C10 -178.4(5)
C9 C10 C11 O2 -170.6(7)
S1 C10 C11 O2 2.4(9)
C9 C10 C11 N3 10.2(10)
S1 C10 C11 N3 -176.8(5)
C11 N3 C12 C13 23.1(10)
C11 N3 C12 C16 -157.2(6)
C16 C12 C13 C14 3.7(10)
N3 C12 C13 C14 -176.6(6)
C12 C13 C14 C15 -0.1(11)
C16 N4 C15 C14 2.0(10)
C13 C14 C15 N4 -2.9(12)
C15 N4 C16 C12 2.0(10)
C13 C12 C16 N4 -4.9(10)
N3 C12 C16 N4 175.4(6)
C21 N5 C17 C18 -0.3(9)
Ni1 N5 C17 C18 169.8(5)
N5 C17 C18 C19 -1.4(10)
C17 C18 C19 C20 1.5(10)
C18 C19 C20 C21 0.0(10)
C18 C19 C20 N6 179.7(6)
C22 N6 C20 C21 166.5(6)
C22 N6 C20 C19 -13.2(11)
C17 N5 C21 C20 1.9(9)
Ni1 N5 C21 C20 -169.1(5)
C19 C20 C21 N5 -1.8(10)
N6 C20 C21 N5 178.5(6)
C20 N6 C22 O3 -2.6(11)
C20 N6 C22 C23 179.0(6)
O3 C22 C23 C24 155.8(7)
N6 C22 C23 C24 -25.9(11)
O3 C22 C23 S2 -21.2(9)
N6 C22 C23 S2 157.2(5)
C26 S2 C23 C24 0.9(6)
C26 S2 C23 C22 178.4(5)
C22 C23 C24 C25 -178.0(7)
S2 C23 C24 C25 -0.9(8)
C23 C24 C25 C26 0.4(9)
C24 C25 C26 C27 -179.2(7)
C24 C25 C26 S2 0.3(9)
C23 S2 C26 C25 -0.6(6)
C23 S2 C26 C27 178.9(6)
C28 N7 C27 O4 -1.3(13)
C28 N7 C27 C26 180.0(6)
C25 C26 C27 O4 -177.6(8)
S2 C26 C27 O4 3.0(10)
C25 C26 C27 N7 1.1(12)
S2 C26 C27 N7 -178.3(5)
C27 N7 C28 C29 -22.8(12)
C27 N7 C28 C32 159.7(7)
C32 C28 C29 C30 -0.9(12)
N7 C28 C29 C30 -178.3(7)
C28 C29 C30 C31 -0.5(13)
C32 N8 C31 C30 -0.4(12)
C29 C30 C31 N8 1.1(14)
C31 N8 C32 C28 -1.1(11)
C29 C28 C32 N8 1.8(12)
N7 C28 C32 N8 179.3(7)
C37 N9 C33 C34 -0.1(10)
Ni2 N9 C33 C34 -180.0(5)
N9 C33 C34 C35 -0.5(12)
C33 C34 C35 C36 -0.5(11)
C34 C35 C36 C37 2.0(11)
C34 C35 C36 N10 179.9(6)
C38 N10 C36 C35 15.7(11)
C38 N10 C36 C37 -166.4(6)
C33 N9 C37 C36 1.8(10)
Ni2 N9 C37 C36 -178.3(5)
C35 C36 C37 N9 -2.8(10)
N10 C36 C37 N9 179.1(6)
C36 N10 C38 O5 -0.9(11)
C36 N10 C38 C39 179.0(5)
O5 C38 C39 C40 168.8(8)
N10 C38 C39 C40 -11.1(11)
O5 C38 C39 S3 -10.2(9)
N10 C38 C39 S3 169.9(5)
C42 S3 C39 C40 1.9(6)
C42 S3 C39 C38 -178.9(5)
C38 C39 C40 C41 178.9(7)
S3 C39 C40 C41 -2.1(9)
C39 C40 C41 C42 1.2(10)
C40 C41 C42 C43 -176.0(7)
C40 C41 C42 S3 0.3(9)
C39 S3 C42 C41 -1.3(6)
C39 S3 C42 C43 175.7(5)
C44 N11 C43 O6 3.5(11)
C44 N11 C43 C42 -176.6(5)
C41 C42 C43 O6 176.7(8)
S3 C42 C43 O6 0.5(9)
C41 C42 C43 N11 -3.2(11)
S3 C42 C43 N11 -179.4(5)
C43 N11 C44 C45 -34.3(10)
C43 N11 C44 C48 144.7(6)
C48 C44 C45 C46 -4.5(10)
N11 C44 C45 C46 174.5(6)
C44 C45 C46 C47 -1.1(11)
C48 N12 C47 C46 -5.0(10)
C45 C46 C47 N12 6.2(11)
C47 N12 C48 C44 -1.0(9)
C45 C44 C48 N12 5.8(10)
N11 C44 C48 N12 -173.2(6)
C53 N13 C49 C50 2.4(9)
Ni2 N13 C49 C50 -168.7(5)
N13 C49 C50 C51 -0.8(10)
C49 C50 C51 C52 -0.8(10)
C50 C51 C52 C53 0.6(10)
C50 C51 C52 N14 180.0(6)
C54 N14 C52 C51 1.9(10)
C54 N14 C52 C53 -178.6(6)
C49 N13 C53 C52 -2.6(10)
Ni2 N13 C53 C52 169.1(5)
C51 C52 C53 N13 1.2(10)
N14 C52 C53 N13 -178.3(6)
C52 N14 C54 O7 1.7(11)
C52 N14 C54 C55 178.6(6)
O7 C54 C55 C56 -166.4(8)
N14 C54 C55 C56 16.6(11)
O7 C54 C55 S4 16.0(10)
N14 C54 C55 S4 -160.9(5)
C58 S4 C55 C56 -1.0(6)
C58 S4 C55 C54 177.0(5)
C54 C55 C56 C57 -177.0(7)
S4 C55 C56 C57 0.7(9)
C55 C56 C57 C58 0.2(10)
C56 C57 C58 C59 176.6(7)
C56 C57 C58 S4 -0.9(8)
C55 S4 C58 C57 1.1(6)
C55 S4 C58 C59 -176.9(5)
C60 N15 C59 O8 -5.5(11)
C60 N15 C59 C58 172.2(6)
C57 C58 C59 O8 -174.9(8)
S4 C58 C59 O8 2.5(9)
C57 C58 C59 N15 7.3(11)
S4 C58 C59 N15 -175.3(5)
C59 N15 C60 C64 -165.8(7)
C59 N15 C60 C61 12.0(11)
C64 C60 C61 C62 2.1(10)
N15 C60 C61 C62 -175.8(7)
C60 C61 C62 C63 0.0(11)
C64 N16 C63 C62 1.8(11)
C61 C62 C63 N16 -2.1(12)
C63 N16 C64 C60 0.5(10)
C61 C60 C64 N16 -2.5(11)
N15 C60 C64 N16 175.6(6)
Ni1 O10 C65 O9 1.5(9)
Ni1 O10 C65 C66 -179.3(3)
Ni2 O9 C65 O10 -2.7(9)
Ni2 O9 C65 C66 178.1(3)
O10 C65 C66 C67 177.7(6)
O9 C65 C66 C67 -3.0(8)
O10 C65 C66 C71 -3.1(9)
O9 C65 C66 C71 176.2(5)
C71 C66 C67 C68 -0.3(11)
C65 C66 C67 C68 178.9(6)
C66 C67 C68 C69 0.0(12)
C67 C68 C69 C70 0.0(13)
C68 C69 C70 C71 0.5(12)
C69 C70 C71 C66 -0.8(10)
C69 C70 C71 C72 177.0(7)
C67 C66 C71 C70 0.7(9)
C65 C66 C71 C70 -178.5(6)
C67 C66 C71 C72 -176.8(6)
C65 C66 C71 C72 4.1(9)
C70 C71 C72 O11 88.5(7)
C66 C71 C72 O11 -94.0(7)
C70 C71 C72 O12 -85.9(7)
C66 C71 C72 O12 91.6(7)
Ni2 O13 C73 O14 4.5(9)
Ni2 O13 C73 C74 -175.3(3)
Ni1 O14 C73 O13 -6.0(9)
Ni1 O14 C73 C74 173.8(4)
O13 C73 C74 C75 174.0(5)
O14 C73 C74 C75 -5.8(8)
O13 C73 C74 C79 -6.9(9)
O14 C73 C74 C79 173.3(5)
C79 C74 C75 C76 0.1(9)
C73 C74 C75 C76 179.3(6)
C74 C75 C76 C77 -1.3(10)
C75 C76 C77 C78 1.2(10)
C76 C77 C78 C79 0.0(10)
C77 C78 C79 C74 -1.2(9)
C77 C78 C79 C80 177.9(6)
C75 C74 C79 C78 1.1(8)
C73 C74 C79 C78 -178.0(5)
C75 C74 C79 C80 -177.9(6)
C73 C74 C79 C80 3.1(9)
C78 C79 C80 O16 88.0(6)
C74 C79 C80 O16 -93.1(7)
C78 C79 C80 O15 -86.9(7)
C74 C79 C80 O15 92.1(7)
